data_7222748
loop_
_publ_author_name
'Emmerling, F.'
'Roehr, C.'
'Zimper, S.'

_publ_section_title
;
 Neue Barium-Oxoantimonate(III): Darstellung und Kristallstruktur von Ba3
 (Sb O3)2 und Ba2 (Sb2 O5)
;
_journal_name_full
;
Zeitschrift fuer Naturforschung, Teil B. Anorganische Chemie, Organische 
Chemie (42,1987-)
;
_journal_page_first 503
_journal_page_last 512
_journal_volume 59
_journal_year 2004
_chemical_formula_sum 'Ba2 O5 Sb2'
_chemical_name_systematic 'Ba2 (Sb2 O5)'
_space_group_IT_number 63
_symmetry_space_group_name_Hall '-C 2c 2'
_symmetry_space_group_name_H-M 'C m c m'
_cell_angle_alpha 90
_cell_angle_beta 90
_cell_angle_gamma 90
_cell_formula_units_Z 2
_cell_length_a 4.01
_cell_length_b 14.506
_cell_length_c 6.366
_cell_volume 370.304
_citation_journal_id_ASTM ZNBSEN
_cod_data_source_file Emmerling_ZNBSEN_2004_1433.cif
_cod_data_source_block Ba2O5Sb2
_cod_original_cell_volume 370.3043
_cod_database_code 7222748

loop_
_symmetry_equiv_pos_as_xyz
x,y,z
-x,-y,z+1/2
x,-y,-z
-x,y,-z+1/2
-x,-y,-z
x,y,-z-1/2
-x,y,z
x,-y,z-1/2
x+1/2,y+1/2,z
-x+1/2,-y+1/2,z+1/2
x+1/2,-y+1/2,-z
-x+1/2,y+1/2,-z+1/2
-x+1/2,-y+1/2,-z
x+1/2,y+1/2,-z-1/2
-x+1/2,y+1/2,z
x+1/2,-y+1/2,z-1/2

loop_
_atom_site_label
_atom_site_type_symbol
_atom_site_fract_x
_atom_site_fract_y
_atom_site_fract_z
_atom_site_occupancy
_atom_site_U_iso_or_equiv
O2 O-2 0 0.522 0.25 0.5 0.0
Sb1 Sb+3 0 0.069 0.25 1 0.0
O1 O-2 0 0.1584 0.026 1 0.0
Ba1 Ba+2 0 0.3231 0.25 1 0.0
